data_9008008
loop_
_publ_author_name
'Assoud, A.'
'Kleinke, H.'

_publ_section_title
;
 The sesquitelluride Sc~2~Te~3~
;
_journal_coeditor_code WM6121
_journal_issue 1
_journal_name_full 'Acta Crystallographica Section E'
_journal_page_first i17
_journal_page_last i18
_journal_paper_doi 10.1107/S1600536805041747
_journal_volume 62
_journal_year 2006
_chemical_compound_source Synthetic
_chemical_formula_iupac 'Sc2 Te3'
_chemical_formula_structural 'Sc2 Te3'
_chemical_formula_sum 'Sc2 Te3'
_chemical_formula_weight 472.72
_chemical_name_common 'Scandium sesquitelluride'
_chemical_name_systematic
;
Discandium tritelluride
;
_space_group_IT_number 70
_symmetry_cell_setting orthorhombic
_symmetry_space_group_name_Hall '-F 2uv 2vw'
_symmetry_space_group_name_H-M 'F d d d :2'
_atom_sites_solution_primary isomor
_audit_creation_method SHELXL-97
_cell_angle_alpha 90
_cell_angle_beta 90
_cell_angle_gamma 90
_cell_formula_units_Z 16
_cell_length_a 8.2223
_cell_length_b 11.6292
_cell_length_c 24.6085
_cell_measurement_reflns_used 4570
_cell_measurement_temperature 298(2)
_cell_measurement_theta_max 30.00
_cell_measurement_theta_min 3.15
_cell_volume 2353.035
_computing_cell_refinement 'SAINT (Bruker, 1999)'
_computing_data_collection 'SMART (Bruker, 2000)'
_computing_data_reduction SAINT
_computing_molecular_graphics 'DIAMOND (Bergerhoff, 1999)'
_computing_publication_material SHELXL97
_computing_structure_refinement 'SHELXL97 (Sheldrick, 1997)'
_computing_structure_solution
;
coordinates taken from the isotypic Sc~2~S~3~ compound (Dismukes & White,
1964)
;
_database_code_amcsd 0010469
_diffrn_ambient_temperature 298(2)
_diffrn_measured_fraction_theta_full 0.998
_diffrn_measured_fraction_theta_max 0.998
_diffrn_measurement_device_type 'Bruker SMART APEX CCD'
_diffrn_measurement_method '\f and \w'
_diffrn_radiation_monochromator graphite
_diffrn_radiation_source 'fine-focus sealed tube'
_diffrn_radiation_type MoK\a
_diffrn_radiation_wavelength 0.71073
_diffrn_reflns_av_R_equivalents 0.0301
_diffrn_reflns_av_sigmaI/netI 0.0284
_diffrn_reflns_limit_h_max 11
_diffrn_reflns_limit_h_min -11
_diffrn_reflns_limit_k_max 16
_diffrn_reflns_limit_k_min -16
_diffrn_reflns_limit_l_max 33
_diffrn_reflns_limit_l_min -34
_diffrn_reflns_number 4570
_diffrn_reflns_theta_full 30.00
_diffrn_reflns_theta_max 30.00
_diffrn_reflns_theta_min 3.15
_diffrn_standards_decay_% 0
_diffrn_standards_number 0
_exptl_absorpt_coefficient_mu 16.727
_exptl_absorpt_correction_T_max 0.90
_exptl_absorpt_correction_T_min 0.70
_exptl_absorpt_correction_type multi-scan
_exptl_absorpt_process_details '(SADABS; Sheldrick, 1996)'
_exptl_crystal_colour black
_exptl_crystal_density_diffrn 5.337
_exptl_crystal_density_method 'not measured'
_exptl_crystal_description block
_exptl_crystal_F_000 3168
_exptl_crystal_size_max 0.020
_exptl_crystal_size_mid 0.015
_exptl_crystal_size_min 0.008
_refine_diff_density_max 1.274
_refine_diff_density_min -2.835
_refine_ls_extinction_coef 0.00165(5)
_refine_ls_extinction_expression Fc^*^=kFc[1+0.001xFc^2^\l^3^/sin(2\q)]^-1/4^
_refine_ls_extinction_method SHELXL97
_refine_ls_goodness_of_fit_ref 1.409
_refine_ls_matrix_type full
_refine_ls_number_parameters 26
_refine_ls_number_reflns 858
_refine_ls_number_restraints 0
_refine_ls_restrained_S_all 1.409
_refine_ls_R_factor_all 0.0352
_refine_ls_R_factor_gt 0.0308
_refine_ls_shift/su_max 0.001
_refine_ls_shift/su_mean 0.000
_refine_ls_structure_factor_coef Fsqd
_refine_ls_weighting_details 'w=1/[\s^2^(Fo^2^)+(0.0244P)^2^] where P=(Fo^2^+2Fc^2^)/3'
_refine_ls_weighting_scheme calc
_refine_ls_wR_factor_gt 0.0852
_refine_ls_wR_factor_ref 0.0891
_reflns_number_gt 672
_reflns_number_total 858
_reflns_threshold_expression I>2\s(I)
_cod_data_source_file wm6121.cif
_cod_data_source_block I
_cod_depositor_comments
;
The following automatic conversions were performed:

'_symmetry_cell_setting' value 'Orthorhombic' changed to
'orthorhombic' according to
/home/saulius/struct/CIF-dictionaries/cif_core.dic dictionary named
'cif_core.dic' version 2.4.1 from 2010-06-29.

Automatic conversion script
Id: cif_fix_values 1715 2011-07-08 13:25:40Z adriana 
;
_cod_original_cell_volume 2353.034
_cod_original_sg_symbol_H-M 'F d d d'
_cod_database_code 9008008
_amcsd_formula_title Sc2Te3

loop_
_space_group_symop_operation_xyz
x,y,z
x,1/2+y,1/2+z
1/2+x,y,1/2+z
1/2+x,1/2+y,z
3/4+x,-y,3/4+z
3/4+x,1/2-y,1/4+z
1/4+x,-y,1/4+z
1/4+x,1/2-y,3/4+z
3/4-x,y,3/4-z
3/4-x,1/2+y,1/4-z
1/4-x,y,1/4-z
1/4-x,1/2+y,3/4-z
-x,3/4+y,3/4+z
-x,1/4+y,1/4+z
1/2-x,3/4+y,1/4+z
1/2-x,1/4+y,3/4+z
x,3/4-y,3/4-z
x,1/4-y,1/4-z
1/2+x,3/4-y,1/4-z
1/2+x,1/4-y,3/4-z
3/4+x,3/4+y,-z
3/4+x,1/4+y,1/2-z
1/4+x,3/4+y,1/2-z
1/4+x,1/4+y,-z
3/4-x,3/4-y,z
3/4-x,1/4-y,1/2+z
1/4-x,3/4-y,1/2+z
1/4-x,1/4-y,z
-x,-y,-z
-x,1/2-y,1/2-z
1/2-x,-y,1/2-z
1/2-x,1/2-y,-z

loop_
_atom_site_label
_atom_site_fract_x
_atom_site_fract_y
_atom_site_fract_z
_atom_site_U_iso_or_equiv
_atom_site_adp_type
_atom_site_calc_flag
_atom_site_refinement_flags
_atom_site_occupancy
_atom_site_type_symbol
Sc1 0.12500 0.12500 0.04299 0.00960 Uani d S 1 Sc
Sc2 0.12500 0.12500 0.37467 0.00940 Uani d S 1 Sc
Te1 0.37907 0.12500 0.12500 0.00811 Uani d S 1 Te
Te2 0.37509 0.12514 0.45825 0.00822 Uani d . 1 Te

loop_
_atom_site_aniso_label
_atom_site_aniso_U_11
_atom_site_aniso_U_22
_atom_site_aniso_U_33
_atom_site_aniso_U_12
_atom_site_aniso_U_13
_atom_site_aniso_U_23
Sc1 0.00990 0.00950 0.00950 -0.00040 0.00000 0.00000
Sc2 0.00930 0.00850 0.01030 0.00058 0.00000 0.00000
Te1 0.00870 0.00620 0.00940 0.00000 0.00000 0.00004
Te2 0.00770 0.00960 0.00730 -0.00037 -0.00146 -0.00027

loop_
_atom_type_symbol
_atom_type_description
_atom_type_scat_dispersion_real
_atom_type_scat_dispersion_imag
_atom_type_scat_source
Sc Sc 0.2519 0.3716 'International Tables Vol C Tables 4.2.6.8 and 6.1.1.4'
Te Te -0.5308 1.6751 'International Tables Vol C Tables 4.2.6.8 and 6.1.1.4'

loop_
_geom_angle_atom_site_label_1
_geom_angle_atom_site_label_2
_geom_angle_atom_site_label_3
_geom_angle_site_symmetry_1
_geom_angle_site_symmetry_3
_geom_angle
Te1 Sc1 Te1 . 14_445 91.978(15)
Te1 Sc1 Te2 . 26_565 90.408(7)
Te1 Sc1 Te2 14_445 26_565 90.429(7)
Te1 Sc1 Te2 . 25 90.429(7)
Te1 Sc1 Te2 14_445 25 90.408(7)
Te2 Sc1 Te2 26_565 25 178.796(19)
Te1 Sc1 Te2 . 9_454 178.590(13)
Te1 Sc1 Te2 14_445 9_454 89.432(7)
Te2 Sc1 Te2 26_565 9_454 89.549(7)
Te2 Sc1 Te2 25 9_454 89.593(7)
Te1 Sc1 Te2 . 6_544 89.432(7)
Te1 Sc1 Te2 14_445 6_544 178.590(13)
Te2 Sc1 Te2 26_565 6_544 89.593(7)
Te2 Sc1 Te2 25 6_544 89.549(7)
Te2 Sc1 Te2 9_454 6_544 89.158(14)
Te2 Sc2 Te2 16_445 3 90.395(15)
Te2 Sc2 Te1 16_445 25 89.610(7)
Te2 Sc2 Te1 3 25 90.612(8)
Te2 Sc2 Te1 16_445 26_565 90.612(8)
Te2 Sc2 Te1 3 26_565 89.610(7)
Te1 Sc2 Te1 25 26_565 179.684(19)
Te2 Sc2 Te2 16_445 . 179.797(14)
Te2 Sc2 Te2 3 . 89.808(6)
Te1 Sc2 Te2 25 . 90.388(8)
Te1 Sc2 Te2 26_565 . 89.389(8)
Te2 Sc2 Te2 16_445 14_445 89.809(7)
Te2 Sc2 Te2 3 14_445 179.797(14)
Te1 Sc2 Te2 25 14_445 89.389(8)
Te1 Sc2 Te2 26_565 14_445 90.387(8)
Te2 Sc2 Te2 . 14_445 89.988(15)
Sc1 Te1 Sc1 . 11_454 88.022(15)
Sc1 Te1 Sc2 . 23_655 89.415(7)
Sc1 Te1 Sc2 11_454 23_655 89.635(7)
Sc1 Te1 Sc2 . 25 89.635(7)
Sc1 Te1 Sc2 11_454 25 89.415(7)
Sc2 Te1 Sc2 23_655 25 178.680(8)
Sc2 Te2 Sc2 3 . 90.191(6)
Sc2 Te2 Sc1 3 25 89.554(7)
Sc2 Te2 Sc1 . 25 89.531(7)
Sc2 Te2 Sc1 3 9 90.224(11)
Sc2 Te2 Sc1 . 9 179.580(10)
Sc1 Te2 Sc1 25 9 90.407(7)

loop_
_geom_bond_atom_site_label_1
_geom_bond_atom_site_label_2
_geom_bond_site_symmetry_2
_geom_bond_distance
_geom_bond_publ_flag
Sc1 Te1 . 2.9047(4) y
Sc1 Te1 14_445 2.9047(4) ?
Sc1 Te2 26_565 2.9091(3) ?
Sc1 Te2 25 2.9091(2) y
Sc1 Te2 9_454 2.9275(4) ?
Sc1 Te2 6_544 2.9275(4) y
Sc2 Te2 16_445 2.8960(4) ?
Sc2 Te2 3 2.8960(4) y
Sc2 Te1 25 2.9075(2) y
Sc2 Te1 26_565 2.9075(2) ?
Sc2 Te2 . 2.9084(4) y
Sc2 Te2 14_445 2.9084(4) ?
Te1 Sc1 11_454 2.9047(4) ?
Te1 Sc2 23_655 2.9075(2) ?
Te1 Sc2 25 2.9075(2) ?
Te2 Sc2 3 2.8960(4) ?
Te2 Sc1 25 2.9091(2) ?
Te2 Sc1 9 2.9275(4) ?

loop_
_cod_related_entry_id
_cod_related_entry_database
_cod_related_entry_code
1 AMCSD 0010469
